data_2009450
loop_
_publ_author_name
'De Bondt, Hendrik L.'
'Blaton, N.M.'
'Peeters, O.M.'
'De Ranter, C.J.'

_publ_contact_author
;
 De Bondt, Hendrik L.      Department of Chemistry and Lawrence Berkeley
                           Laboratory, University of California, Berkeley
                           CA 94720
;
_publ_section_title
;
 <i>trans</i>-Dichlorobis(metronidazole)palladium(II),
 [PdCl~2~(C~6~H~9~N~3~O~3~)~2~]
;
_journal_issue 2
_journal_name_full 'Acta Crystallographica Section C'
_journal_page_first 180
_journal_page_last 181
_journal_paper_doi 10.1107/S0108270193006882
_journal_volume 50
_journal_year 1994
_chemical_formula_structural '(Pd (C6 H9 N3 O3)2  Cl2'
_chemical_formula_sum 'C12 H18 Cl2 N6 O6 Pd'
_chemical_formula_weight 519.62
_chemical_name_systematic ' trans-dichlorobis(metronidazole)palladium(II)'
_space_group_IT_number 14
_symmetry_cell_setting monoclinic
_symmetry_space_group_name_Hall '-P 2yab'
_symmetry_space_group_name_H-M 'P 1 21/a 1'
_cell_angle_alpha 90
_cell_angle_beta 122.280(10)
_cell_angle_gamma 90
_cell_formula_units_Z 2
_cell_length_a 7.134(3)
_cell_length_b 20.971(6)
_cell_length_c 7.635(2)
_cell_measurement_reflns_used 18
_cell_measurement_temperature 293
_cell_measurement_theta_max 11
_cell_measurement_theta_min 9
_cell_volume 965.7(6)
_computing_cell_refinement DIF4
_computing_data_collection 'DIF4 (Stoe & Cie, 1988)'
_computing_data_reduction 'DREAM (Blessing, 1987)'
_computing_molecular_graphics 'FRODO (Jones, 1978)'
_computing_structure_refinement 'Enraf-Nonius SDP-Plus (Frenz, 1985)'
_computing_structure_solution 'MULTAN (Main et al., 1982)'
_diffrn_ambient_temperature 293
_diffrn_measurement_device 'Stoe STADI4 diffractometer'
_diffrn_measurement_method \w/2\q
_diffrn_radiation_type 'Mo K\a'
_diffrn_radiation_wavelength 0.71073
_diffrn_reflns_av_R_equivalents 2.09
_diffrn_reflns_limit_h_max 9
_diffrn_reflns_limit_h_min -9
_diffrn_reflns_limit_k_max 0
_diffrn_reflns_limit_k_min -27
_diffrn_reflns_limit_l_max 9
_diffrn_reflns_limit_l_min -9
_diffrn_reflns_number 4345
_diffrn_reflns_theta_max 27.5
_diffrn_standards_decay_% 0.4
_diffrn_standards_interval_time 120
_diffrn_standards_number 3
_exptl_absorpt_coefficient_mu 1.266
_exptl_absorpt_correction_T_max 0.85
_exptl_absorpt_correction_T_min 0.70
_exptl_absorpt_correction_type gaussian
_exptl_crystal_colour yellow
_exptl_crystal_density_diffrn 1.787
_exptl_crystal_description bar
_exptl_crystal_F_000 520
_exptl_crystal_size_max 0.27
_exptl_crystal_size_mid 0.12
_exptl_crystal_size_min 0.12
_refine_diff_density_max 0.51
_refine_diff_density_min -0.38
_refine_ls_extinction_method none
_refine_ls_goodness_of_fit_obs 1.252
_refine_ls_hydrogen_treatment refall
_refine_ls_matrix_type full
_refine_ls_number_parameters 160
_refine_ls_number_reflns 1508
_refine_ls_R_factor_obs 0.031
_refine_ls_shift/esd_max 0.02
_refine_ls_structure_factor_coef F
_refine_ls_weighting_details 'w = 4F^2^/[(\s^2^(F^2^) + (0.02F^2^)^2^)]'
_refine_ls_weighting_scheme calc
_refine_ls_wR_factor_obs 0.034
_reflns_number_observed 1508
_reflns_number_total 2203
_reflns_observed_criterion F>4\s(F)
_cod_data_source_file gr1010.cif
_cod_data_source_block global
_cod_depositor_comments
;
The following automatic conversions were performed:
'_symmetry_cell_setting' value 'Monoclinic' changed to 'monoclinic'
according to '/home/saulius/struct/CIF-dictionaries/cif_core.dic'
dictionary named 'cif_core.dic' version 2.4.1 from 2010-06-29.

Automatic conversion script
Id: cif_fix_enum 1527 2010-12-29 10:47:43Z saulius 

The following automatic conversions were performed:

'_diffrn_ambient_temperature' value '293K' was changed to '293' - the
value should be numeric and without a unit designator.

Automatic conversion script
Id: cif_fix_values 1646 2011-03-28 12:23:43Z adriana 

The following automatic conversions were performed:

'_diffrn_ambient_temperature' value '293K' was changed to '293' - the
value should be numeric and without a unit
designator.

'_symmetry_cell_setting' value 'Monoclinic' changed to
'monoclinic' according to
/home/saulius/struct/CIF-dictionaries/cif_core.dic dictionary named
'cif_core.dic' version 2.4.1 from
2010-06-29.

'_exptl_absorpt_correction_type' value 'Gaussian'
changed to 'gaussian' according to
/home/saulius/struct/CIF-dictionaries/cif_core.dic dictionary named
'cif_core.dic' version 2.4.1 from 2010-06-29.

Automatic conversion script
Id: cif_fix_values 1715 2011-07-08 13:25:40Z adriana 

The following automatic conversions were performed:

'_refine_ls_weighting_scheme' value 'w = 4F^2^/[(\s^2^(F^2^) +
(0.02F^2^)^2^)]' was changed to 'calc'. New tag
'_refine_ls_weighting_details' was created. The value of the new tag
was set to 'w = 4F^2^/[(\s^2^(F^2^) + (0.02F^2^)^2^)]'.

Automatic conversion script
Id: cif_fix_values 3143 2015-03-26 13:38:13Z robertas 
;
_cod_original_cell_volume 965.9(5)
_cod_original_sg_symbol_H-M 'P 21/a'
_cod_original_formula_sum 'C12 H18 Cl2 N6 O6 Pd1'
_cod_database_code 2009450

loop_
_symmetry_equiv_pos_as_xyz
x,y,z
-x,-y,-z
1/2-x,1/2+y,-z
1/2+x,1/2-y,z

loop_
_atom_site_aniso_label
_atom_site_aniso_U_11
_atom_site_aniso_U_22
_atom_site_aniso_U_33
_atom_site_aniso_U_12
_atom_site_aniso_U_13
_atom_site_aniso_U_23
_atom_site_aniso_type_symbol
Pd 0.03051(9) 0.03330(10) 0.02703(8) 0.0011(2) 0.01646(6) 0.0048(2) Pd
Cl 0.0561(3) 0.0604(5) 0.0599(3) 0.0216(4) 0.0389(2) 0.0146(4) Cl
N1 0.0430(10) 0.0350(10) 0.0390(9) 0.0020(10) 0.0263(6) 0.0070(10) N
C2 0.0360(10) 0.038(2) 0.0360(10) -0.0010(10) 0.0208(8) 0.0050(10) C
N3 0.0365(9) 0.0340(10) 0.0297(9) -0.0030(10) 0.0186(6) 0.0040(10) N
C4 0.0380(10) 0.039(2) 0.0330(10) -0.0030(10) 0.0188(8) -0.0040(10) C
C5 0.0400(10) 0.033(2) 0.0460(10) -0.0010(10) 0.0266(8) -0.0050(10) C
C11 0.0550(10) 0.045(2) 0.0480(10) 0.0070(10) 0.0323(9) 0.0190(10) C
C12 0.0640(10) 0.052(2) 0.0540(10) 0.003(2) 0.0404(9) 0.0110(10) C
O13 0.0760(10) 0.056(2) 0.0480(10) 0.0100(10) 0.0358(8) 0.0060(10) O
C21 0.053(2) 0.069(3) 0.0340(10) -0.009(2) 0.0160(10) 0.004(2) C
N51 0.0580(10) 0.042(2) 0.0670(10) -0.0140(10) 0.0391(8) -0.0110(10) N
O52 0.070(2) 0.064(2) 0.069(2) -0.0260(10) 0.0270(10) -0.0230(10) O
O53 0.128(2) 0.058(2) 0.099(2) -0.0460(10) 0.0750(10) -0.0140(10) O

loop_
_atom_site_label
_atom_site_fract_x
_atom_site_fract_y
_atom_site_fract_z
_atom_site_U_iso_or_equiv
_atom_site_thermal_displace_type
_atom_site_calc_flag
_atom_site_calc_attached_atom
_atom_site_refinement_flags
_atom_site_type_symbol
Pd 0.0 0.0 0.0 0.02975(5) Uani ? ? S Pd
Cl 0.2548(2) -0.06635(5) -0.00140(10) 0.0548(2) Uani ? ? ? Cl
N1 0.1885(4) 0.14760(10) -0.2367(4) 0.0371(6) Uani ? ? ? N
C2 0.0648(5) 0.0964(2) -0.2546(4) 0.0360(7) Uani ? ? ? C
N3 0.1267(4) 0.07370(10) -0.0680(3) 0.0331(5) Uani ? ? ? N
C4 0.2954(5) 0.1114(2) 0.0741(5) 0.0366(7) Uani ? ? ? C
C5 0.3353(5) 0.1566(2) -0.0271(5) 0.0377(7) Uani ? ? ? C
C11 0.1796(5) 0.1804(2) -0.4128(5) 0.0471(8) Uani ? ? ? C
C12 0.3682(6) 0.1604(2) -0.4365(5) 0.0521(9) Uani ? ? ? C
O13 0.3669(5) 0.09380(10) -0.4684(4) 0.0584(7) Uani ? ? ? O
C21 -0.1204(6) 0.0698(2) -0.4510(5) 0.0560(10) Uani ? ? ? C
N51 0.4900(5) 0.2073(2) 0.0637(5) 0.0528(7) Uani ? ? ? N
O52 0.6084(5) 0.2076(2) 0.2542(5) 0.0726(9) Uani ? ? ? O
O53 0.4972(5) 0.2473(2) -0.0489(5) 0.0870(10) Uani ? ? ? O
H11A 0.049(5) 0.170(2) -0.523(5) 0.047(9) Uiso ? ? ? H
H11B 0.178(5) 0.226(2) -0.394(5) 0.052(9) Uiso ? ? ? H
H12A 0.511(5) 0.173(2) -0.322(5) 0.043(8) Uiso ? ? ? H
H12B 0.350(6) 0.184(2) -0.553(5) 0.080(10) Uiso ? ? ? H
H13 0.444(6) 0.078(2) -0.367(6) 0.080(10) Uiso ? ? ? H
H21A -0.074(5) 0.066(2) -0.546(5) 0.054(9) Uiso ? ? ? H
H21B -0.229(7) 0.097(2) -0.510(6) 0.090(10) Uiso ? ? ? H
H21C -0.159(7) 0.026(2) -0.425(8) 0.090(10) Uiso ? ? ? H
H4 0.356(5) 0.101(2) 0.206(4) 0.038(8) Uiso ? ? ? H

loop_
_atom_type_symbol
_atom_type_description
_atom_type_scat_dispersion_real
_atom_type_scat_dispersion_imag
_atom_type_scat_source
Pd palladium2+ -1.177 1.007 International_Tables_Vol_IV_Table_2.3.1
Cl chlorine1- 0.132 0.159 International_Tables_Vol_IV_Table_2.3.1
O oxygen 0.008 0.006 International_Tables_Vol_IV_Table_2.3.1
N nitrogen 0.004 0.003 International_Tables_Vol_IV_Table_2.3.1
C carbon 0.002 0.002 International_Tables_Vol_IV_Table_2.3.1
H hydrogen 0.000 0.000 Stewart_et_al_(1965)

loop_
_geom_angle_atom_site_label_1
_geom_angle_atom_site_label_2
_geom_angle_atom_site_label_3
_geom_angle
_geom_angle_publ_flag
Cl Pd N3 89.80(10) yes
C5 N1 C11 128.8(3) yes
C2 N1 C11 124.6(2) yes
C2 N1 C5 106.0(2) yes
N1 C2 C21 125.7(3) yes
N1 C2 N3 110.4(2) yes
N3 C2 C21 123.7(3) yes
Pd N3 C2 128.1(2) yes
C2 N3 C4 106.9(2) yes
Pd N3 C4 124.90(10) yes
N3 C4 C5 108.6(2) yes
N1 C5 C4 107.9(3) yes
C4 C5 N51 126.5(3) yes
N1 C5 N51 125.4(3) yes
N1 C11 C12 111.7(2) yes
C11 C12 O13 111.7(3) yes
C5 N51 O53 119.0(3) yes
C5 N51 O52 116.4(3) yes
O52 N51 O53 124.5(3) yes
N1 C11 H11B 108(2) ?
N1 C11 H11A 105(2) ?
H11A C11 H11B 107(3) ?
C12 C11 H11B 111(2) ?
C12 C11 H11A 111(2) ?
C11 C12 H12B 106(2) ?
C11 C12 H12A 113.0(10) ?
H12A C12 H12B 104(3) ?
O13 C12 H12B 111(2) ?
O13 C12 H12A 109(2) ?
C12 O13 H13 109(2) ?
C2 C21 H21C 109(2) ?
C2 C21 H21B 110(3) ?
C2 C21 H21A 108(2) ?
H21B C21 H21C 116(4) ?
H21A C21 H21C 108(3) ?
H21A C21 H21B 103(3) ?
N3 C4 H4 116(2) ?
C5 C4 H4 134(2) ?

loop_
_geom_bond_atom_site_label_1
_geom_bond_atom_site_label_2
_geom_bond_site_symmetry_1
_geom_bond_site_symmetry_2
_geom_bond_distance
_geom_bond_publ_flag
Pd Cl . . 2.2930(10) yes
Pd N3 . . 1.994(2) yes
N1 C2 . . 1.349(4) yes
N1 C5 . . 1.379(3) yes
N1 C11 . . 1.481(5) yes
C2 N3 . . 1.334(4) yes
C2 C21 . . 1.479(4) yes
N3 C4 . . 1.362(3) yes
C4 C5 . . 1.345(6) yes
C5 N51 . . 1.418(5) yes
C11 C12 . . 1.509(6) yes
C12 O13 . . 1.416(4) yes
N51 O52 . . 1.231(4) yes
N51 O53 . . 1.221(6) yes
C11 H11A . . 0.88(2) ?
C11 H11B . . 0.96(3) ?
C12 H12A . . 0.95(2) ?
C12 H12B . . 0.96(4) ?
O13 H13 . . 0.74(3) ?
C21 H21A . . 0.94(4) ?
C21 H21B . . 0.86(4) ?
C21 H21C . . 1.01(5) ?
C4 H4 . . 0.88(3) ?

loop_
_geom_torsion_atom_site_label_1
_geom_torsion_atom_site_label_2
_geom_torsion_atom_site_label_3
_geom_torsion_atom_site_label_4
_geom_torsion
Cl Pd N3 C4 -89.3(2)
Cl Pd N3 C2 91.7(2)
C5 N1 C11 C12 71.5(4)
C2 N1 C11 C12 -99.9(4)
C5 N1 C11 H11A -167(2)
C2 N1 C11 H11A 21(2)
C5 N1 C11 H11B -52(2)
C2 N1 C11 H11B 136(2)
C2 N1 C5 N51 -176.5(3)
C11 N1 C5 C4 -173.1(3)
C2 N1 C5 C4 -0.4(4)
C5 N1 C2 C21 177.9(3)
C5 N1 C2 N3 0.2(3)
C11 N1 C2 C21 -8.9(5)
C11 N1 C2 N3 173.4(3)
C11 N1 C5 N51 10.6(6)
N1 C2 N3 Pd 178.9(2)
N1 C2 C21 H21A 47(2)
N1 C2 C21 H21B -65(3)
N1 C2 C21 H21C 165(3)
N1 C2 N3 C4 0.0(3)
C21 C2 N3 Pd 1.2(5)
N3 C2 C21 H21A -134(2)
N3 C2 C21 H21B 111(3)
N3 C2 C21 H21C -16(3)
C21 C2 N3 C4 -177.7(3)
C2 N3 C4 C5 -0.1(4)
Pd N3 C4 C5 -179.2(2)
C2 N3 C4 H4 -178(2)
Pd N3 C4 H4 2(2)
N3 C4 C5 N1 0.3(4)
N3 C4 C5 N51 176.5(3)
H4 C4 C5 N1 178(3)
H4 C4 C5 N51 -5(3)
C4 C5 N51 O52 4.6(6)
N1 C5 N51 O52 -179.9(3)
C4 C5 N51 O53 -175.1(4)
N1 C5 N51 O53 0.3(6)
N1 C11 C12 O13 58.8(4)
N1 C11 C12 H12A -65(2)
N1 C11 C12 H12B -179(2)
H11A C11 C12 H12B 62(3)
H11A C11 C12 H12A 176(3)
H11A C11 C12 O13 -58(2)
H11B C11 C12 H12B -57(3)
H11B C11 C12 H12A 56(3)
H11B C11 C12 O13 -179(2)
C11 C12 O13 H13 -95(3)
H12A C12 O13 H13 30(4)
H12B C12 O13 H13 145(4)
